data_9004529
loop_
_publ_author_name
'Lager, G. A.'
'Xie, Q.'
'Ross, F. K.'
'Rossman, G. R.'
'Armbruster, T.'
'Rotella, F. J.'
'Schultz, A. J.'

_publ_section_title
;
 Hydrogen-atom positions in P4/nnc vesuvianite
;
_journal_name_full 'The Canadian Mineralogist'
_journal_page_first 763
_journal_page_last 768
_journal_volume 37
_journal_year 1999
_chemical_formula_sum 'Al4.36 Ca10 F0.72 Fe0.89 H5 Mg1.67 O38.28 Si9 Ti0.08'
_chemical_name_mineral Vesuvianite
_space_group_IT_number 126
_symmetry_space_group_name_Hall '-P 4a 2bc'
_symmetry_space_group_name_H-M 'P 4/n n c :2'
_cell_angle_alpha 90
_cell_angle_beta 90
_cell_angle_gamma 90
_cell_length_a 15.533
_cell_length_b 15.533
_cell_length_c 11.785
_cell_formula_units_Z 4
_cell_volume 2843.415
_database_code_amcsd 0005604
_exptl_crystal_density_diffrn 3.496
_cod_original_sg_symbol_H-M 'P 4/n n c'
_cod_original_formula_sum 'Ca10 Mg1.67 Fe.89 Al4.36 Ti.08 Si9 O38.28 F.72 H5'
_cod_database_code 9004529

loop_
_space_group_symop_operation_xyz
x,y,z
-y,-x,1/2+z
y,x,1/2-z
1/2+y,-x,-z
1/2-y,x,z
1/2+x,-y,1/2+z
1/2-x,y,1/2-z
1/2+x,1/2+y,-z
1/2-x,1/2-y,z
1/2+y,1/2+x,1/2+z
1/2-y,1/2-x,1/2-z
-y,1/2+x,-z
y,1/2-x,z
-x,1/2+y,1/2+z
x,1/2-y,1/2-z
-x,-y,-z

loop_
_atom_site_aniso_label
_atom_site_aniso_U_11
_atom_site_aniso_U_22
_atom_site_aniso_U_33
_atom_site_aniso_U_12
_atom_site_aniso_U_13
_atom_site_aniso_U_23
CaX1 0.01600 0.00760 0.01860 0.00000 0.00000 0.00000
CaX2 0.00920 0.00810 0.01940 0.00100 -0.00140 -0.00040
CaX3 0.01230 0.01160 0.04360 0.00420 -0.00770 -0.00570
CaX4 0.01600 0.01620 0.03200 0.00000 0.00000 0.00000
MgY1 0.00440 0.00440 0.03530 0.00000 0.00000 0.00000
FeY1 0.00440 0.00440 0.03530 0.00000 0.00000 0.00000
AlY2 0.00340 0.00370 0.01390 0.00170 0.00070 0.00290
MgY3 0.00540 0.00480 0.01600 0.00020 0.00000 -0.00080
AlY3 0.00540 0.00480 0.01600 0.00020 0.00000 -0.00080
FeY3 0.00540 0.00480 0.01600 0.00020 0.00000 -0.00080
TiY3 0.00540 0.00480 0.01600 0.00020 0.00000 -0.00080
SiZ1 0.00490 0.00490 0.00500 0.00000 0.00000 0.00000
SiZ2 0.00530 0.00370 0.01430 -0.00010 0.00070 0.00100
SiZ3 0.00730 0.00390 0.01490 0.00110 0.00290 -0.00090
O1 0.00970 0.00420 0.01510 0.00060 -0.00060 0.00100
O2 0.00600 0.00780 0.01660 -0.00110 -0.00300 0.00010
O3 0.00660 0.00370 0.01770 0.00040 -0.00080 -0.00190
O4 0.00720 0.00370 0.01710 0.00070 -0.00200 0.00070
O5 0.00810 0.01000 0.01930 0.00510 0.00050 -0.00060
O6 0.01720 0.00660 0.02000 0.00280 0.00300 0.00450
O7 0.00450 0.01420 0.02100 0.00240 0.00190 -0.00110
O8 0.00430 0.00570 0.01890 0.00000 0.00280 0.00150
O9 0.01000 0.01000 0.01590 -0.00560 -0.00140 0.00140
O10 0.00590 0.00590 0.03850 0.00000 0.00000 0.00000
O11 0.00640 0.00720 0.01810 -0.00290 0.00210 -0.00380
F11 0.00640 0.00720 0.01810 -0.00290 0.00210 -0.00380
H1 0.11310 0.22290 0.06060 0.12820 -0.03020 -0.06320
H2 0.02910 0.02910 0.19140 0.00000 0.00000 0.00000

loop_
_atom_site_label
_atom_site_fract_x
_atom_site_fract_y
_atom_site_fract_z
_atom_site_occupancy
_atom_site_U_iso_or_equiv
CaX1 -0.25000 0.25000 0.25000 1.00000 0.01410
CaX2 -0.18912 0.04467 0.37925 1.00000 0.01220
CaX3 -0.10081 -0.18092 0.88893 1.00000 0.02250
CaX4 -0.25000 -0.25000 0.14809 1.00000 0.02130
MgY1 -0.25000 -0.25000 0.03866 0.67000 0.01470
FeY1 -0.25000 -0.25000 0.03866 0.33000 0.01470
AlY2 0.00000 0.00000 0.00000 1.00000 0.00700
MgY3 -0.11277 0.12130 0.12610 0.25000 0.00870
AlY3 -0.11277 0.12130 0.12610 0.59000 0.00870
FeY3 -0.11277 0.12130 0.12610 0.14000 0.00870
TiY3 -0.11277 0.12130 0.12610 0.02000 0.00870
SiZ1 -0.25000 0.25000 0.00000 1.00000 0.00490
SiZ2 -0.18061 0.04075 0.87166 1.00000 0.00780
SiZ3 -0.08374 -0.15045 0.36392 1.00000 0.00870
O1 -0.22076 0.17280 0.08532 1.00000 0.00970
O2 -0.11709 0.16033 0.28020 1.00000 0.01010
O3 -0.04733 0.22270 0.07472 1.00000 0.00930
O4 -0.06106 0.10596 0.46961 1.00000 0.00930
O5 -0.17072 0.01384 0.17913 1.00000 0.01250
O6 -0.12029 -0.27291 0.05820 1.00000 0.01460
O7 0.05582 0.17305 0.32111 1.00000 0.01320
O8 -0.06069 -0.09109 0.06732 1.00000 0.00960
O9 -0.14504 -0.14504 0.25000 1.00000 0.01200
O10 -0.25000 -0.25000 0.86539 1.00000 0.01680
O11 -0.00309 0.06136 0.13598 0.82000 0.01060
F11 -0.00309 0.06136 0.13598 0.18000 0.01060
H1 0.45923 0.48144 0.30831 1.00000 0.13220
H2 0.25000 0.25000 0.28069 1.00000 0.08320

loop_
_cod_related_entry_id
_cod_related_entry_database
_cod_related_entry_code
1 AMCSD 0005604
